data_4121398
loop_
_publ_author_name
'Andrew R. Jupp'
'Jose M. Goicoechea'

_publ_contact_author
;
 Dr. J. M. Goicoechea           
 Chemistry Research Laboratory
 University of Oxford
 Mansfield Road
 Oxford
 OX1 3TA
 UK
;
_publ_contact_author_email jose.goicoechea@chem.ox.ac.uk
_publ_contact_author_fax '+44 1865 272690'
_publ_contact_author_phone '+44 1865 275961'
_publ_section_title
;
 Phosphinecarboxamide: A Phosphorus-Containing Analogue of Urea and Stable
 Primary Phosphine
;
_journal_name_full 'Journal of the American Chemical Society'
_journal_page_first 19131
_journal_page_last 19134
_journal_paper_doi 10.1021/ja4115693
_journal_volume 135
_journal_year 2013
_chemical_formula_moiety '0.5(C12 H24 O6), C H4 N O P'
_chemical_formula_sum 'C7 H16 N O4 P'
_chemical_formula_weight 209.18
_chemical_name_systematic
;
 PH2C(O)NH2*0.5(18-crown-6)
;
_space_group_IT_number 2
_symmetry_cell_setting triclinic
_symmetry_space_group_name_Hall '-P 1'
_symmetry_space_group_name_H-M 'P -1'
_atom_sites_solution_hydrogens geom
_atom_sites_solution_primary direct
_atom_sites_solution_secondary difmap
_audit_creation_method SHELXL-97
_cell_angle_alpha 105.9590(10)
_cell_angle_beta 114.847(2)
_cell_angle_gamma 96.5740(10)
_cell_formula_units_Z 2
_cell_length_a 8.4093(2)
_cell_length_b 8.6581(3)
_cell_length_c 8.7267(3)
_cell_measurement_reflns_used 3955
_cell_measurement_temperature 150(2)
_cell_measurement_theta_max 27.485
_cell_measurement_theta_min 5.097
_cell_volume 534.73(3)
_computing_cell_refinement
;
KappaCCD software "DENZO" (Otwinowski & Minor, 1996)
;
_computing_data_collection
;
KappaCCD software "Collect" (Nonius, 2000)
;
_computing_data_reduction
;
KappaCCD software "DENZO" (Otwinowski & Minor, 1996)
;
_computing_molecular_graphics 'WinGX (Farrugia, 2005)'
_computing_publication_material 'XCIF (Sheldrick, 2001)'
_computing_structure_refinement 'SHELXL-97 (Sheldrick, 1997)'
_computing_structure_solution 'SHELXS-97 (Sheldrick, 1990)'
_diffrn_ambient_temperature 150(2)
_diffrn_measured_fraction_theta_full 0.989
_diffrn_measured_fraction_theta_max 0.989
_diffrn_measurement_device_type 'Nonius KappaCCD'
_diffrn_measurement_method 'omega scans'
_diffrn_radiation_monochromator graphite
_diffrn_radiation_source 'fine-focus sealed tube'
_diffrn_radiation_type MoK\a
_diffrn_radiation_wavelength 0.71073
_diffrn_reflns_av_R_equivalents 0.0248
_diffrn_reflns_av_sigmaI/netI 0.0392
_diffrn_reflns_limit_h_max 10
_diffrn_reflns_limit_h_min -10
_diffrn_reflns_limit_k_max 11
_diffrn_reflns_limit_k_min -11
_diffrn_reflns_limit_l_max 11
_diffrn_reflns_limit_l_min -11
_diffrn_reflns_number 6640
_diffrn_reflns_theta_full 27.45
_diffrn_reflns_theta_max 27.45
_diffrn_reflns_theta_min 5.10
_exptl_absorpt_coefficient_mu 0.243
_exptl_absorpt_correction_T_max 0.9440
_exptl_absorpt_correction_T_min 0.9395
_exptl_absorpt_correction_type multi-scan
_exptl_absorpt_process_details 'DENZO/SCALEPACK (Otwinowski & Minor, 1997)'
_exptl_crystal_colour colourless
_exptl_crystal_density_diffrn 1.299
_exptl_crystal_description block
_exptl_crystal_F_000 224
_exptl_crystal_size_max 0.26
_exptl_crystal_size_mid 0.24
_exptl_crystal_size_min 0.24
_refine_diff_density_max 0.274
_refine_diff_density_min -0.342
_refine_diff_density_rms 0.045
_refine_ls_extinction_method none
_refine_ls_goodness_of_fit_ref 1.046
_refine_ls_hydrogen_treatment refall
_refine_ls_matrix_type full
_refine_ls_number_parameters 182
_refine_ls_number_reflns 2418
_refine_ls_number_restraints 0
_refine_ls_restrained_S_all 1.046
_refine_ls_R_factor_all 0.0416
_refine_ls_R_factor_gt 0.0321
_refine_ls_shift/su_max 0.001
_refine_ls_shift/su_mean 0.000
_refine_ls_structure_factor_coef Fsqd
_refine_ls_weighting_details 'calc w=1/[\s^2^(Fo^2^)+(0.0354P)^2^+0.1120P] where P=(Fo^2^+2Fc^2^)/3'
_refine_ls_weighting_scheme calc
_refine_ls_wR_factor_gt 0.0781
_refine_ls_wR_factor_ref 0.0821
_reflns_number_gt 2030
_reflns_number_total 2418
_reflns_threshold_expression >2\s(I)
_cod_data_source_file ja4115693_si_002.cif
_cod_data_source_block 2*0.5(18-crown-6)
_cod_database_code 4121398

loop_
_symmetry_equiv_pos_as_xyz
'x, y, z'
'-x, -y, -z'

loop_
_atom_site_label
_atom_site_type_symbol
_atom_site_fract_x
_atom_site_fract_y
_atom_site_fract_z
_atom_site_U_iso_or_equiv
_atom_site_adp_type
_atom_site_occupancy
_atom_site_symmetry_multiplicity
_atom_site_calc_flag
P1 P 0.72503(5) 0.38605(4) 0.94600(5) 0.02729(12) Uani 1 1 d
H1 H 0.783(2) 0.282(2) 1.018(2) 0.045(5) Uiso 1 1 d
H2 H 0.669(2) 0.455(2) 1.059(2) 0.046(5) Uiso 1 1 d
C1 C 0.49671(16) 0.24905(15) 0.76638(16) 0.0204(3) Uani 1 1 d
O1 O 0.36828(12) 0.31190(11) 0.72163(12) 0.0275(2) Uani 1 1 d
N1 N 0.48541(17) 0.08993(14) 0.68909(16) 0.0269(3) Uani 1 1 d
H3 H 0.579(2) 0.053(2) 0.713(2) 0.039(5) Uiso 1 1 d
H4 H 0.383(2) 0.026(2) 0.594(2) 0.036(4) Uiso 1 1 d
O101 O 0.21007(12) 0.08550(10) 0.24767(12) 0.0243(2) Uani 1 1 d
O102 O 0.13295(12) -0.14434(11) 0.40511(12) 0.0262(2) Uani 1 1 d
O103 O 0.41287(12) -0.28735(11) 0.57272(12) 0.0246(2) Uani 1 1 d
C101 C 0.04778(18) 0.05103(18) 0.2622(2) 0.0281(3) Uani 1 1 d
H5 H 0.064(2) 0.1237(19) 0.380(2) 0.028(4) Uiso 1 1 d
H6 H -0.057(2) 0.065(2) 0.164(2) 0.037(4) Uiso 1 1 d
C102 C 0.00023(18) -0.12635(17) 0.24763(18) 0.0274(3) Uani 1 1 d
H7 H -0.118(2) -0.156(2) 0.236(2) 0.035(4) Uiso 1 1 d
H8 H 0.000(2) -0.204(2) 0.136(2) 0.034(4) Uiso 1 1 d
C103 C 0.09878(18) -0.30920(16) 0.40506(19) 0.0257(3) Uani 1 1 d
H9 H -0.023(2) -0.3423(19) 0.396(2) 0.035(4) Uiso 1 1 d
H10 H 0.099(2) -0.3895(19) 0.300(2) 0.029(4) Uiso 1 1 d
C104 C 0.24471(18) -0.31427(17) 0.57629(19) 0.0268(3) Uani 1 1 d
H11 H 0.2507(19) -0.2298(19) 0.681(2) 0.026(4) Uiso 1 1 d
H12 H 0.211(2) -0.424(2) 0.582(2) 0.038(4) Uiso 1 1 d
C105 C 0.55757(19) -0.29177(18) 0.73093(19) 0.0297(3) Uani 1 1 d
H13 H 0.568(2) -0.2078(19) 0.840(2) 0.030(4) Uiso 1 1 d
H14 H 0.533(2) -0.398(2) 0.738(2) 0.039(4) Uiso 1 1 d
C106 C 0.73048(19) -0.25828(16) 0.71977(19) 0.0281(3) Uani 1 1 d
H15 H 0.825(2) -0.289(2) 0.809(2) 0.041(4) Uiso 1 1 d
H16 H 0.714(2) -0.3240(19) 0.601(2) 0.029(4) Uiso 1 1 d

loop_
_atom_site_aniso_label
_atom_site_aniso_U_11
_atom_site_aniso_U_22
_atom_site_aniso_U_33
_atom_site_aniso_U_23
_atom_site_aniso_U_13
_atom_site_aniso_U_12
P1 0.02232(19) 0.0256(2) 0.02432(19) 0.00229(14) 0.00738(14) 0.00351(14)
C1 0.0214(6) 0.0208(6) 0.0208(6) 0.0071(5) 0.0121(5) 0.0043(5)
O1 0.0224(5) 0.0261(5) 0.0318(5) 0.0070(4) 0.0121(4) 0.0091(4)
N1 0.0231(6) 0.0190(5) 0.0310(6) 0.0043(5) 0.0091(5) 0.0048(5)
O101 0.0224(5) 0.0213(4) 0.0306(5) 0.0099(4) 0.0130(4) 0.0071(4)
O102 0.0212(5) 0.0207(4) 0.0274(5) 0.0078(4) 0.0052(4) 0.0005(4)
O103 0.0239(5) 0.0259(5) 0.0274(5) 0.0138(4) 0.0124(4) 0.0066(4)
C101 0.0207(6) 0.0339(7) 0.0325(7) 0.0141(6) 0.0125(6) 0.0116(6)
C102 0.0161(6) 0.0332(7) 0.0268(7) 0.0093(6) 0.0066(5) 0.0029(5)
C103 0.0238(7) 0.0191(6) 0.0318(7) 0.0052(5) 0.0149(6) -0.0004(5)
C104 0.0293(7) 0.0232(6) 0.0328(7) 0.0117(6) 0.0190(6) 0.0035(5)
C105 0.0325(7) 0.0269(7) 0.0300(7) 0.0173(6) 0.0112(6) 0.0055(6)
C106 0.0291(7) 0.0224(6) 0.0309(7) 0.0132(6) 0.0095(6) 0.0099(5)

loop_
_atom_type_symbol
_atom_type_description
_atom_type_scat_dispersion_real
_atom_type_scat_dispersion_imag
_atom_type_scat_source
C C 0.0033 0.0016 'International Tables Vol C Tables 4.2.6.8 and 6.1.1.4'
H H 0.0000 0.0000 'International Tables Vol C Tables 4.2.6.8 and 6.1.1.4'
N N 0.0061 0.0033 'International Tables Vol C Tables 4.2.6.8 and 6.1.1.4'
O O 0.0106 0.0060 'International Tables Vol C Tables 4.2.6.8 and 6.1.1.4'
P P 0.1023 0.0942 'International Tables Vol C Tables 4.2.6.8 and 6.1.1.4'

loop_
_geom_angle_atom_site_label_1
_geom_angle_atom_site_label_2
_geom_angle_atom_site_label_3
_geom_angle
_geom_angle_site_symmetry_1
_geom_angle_site_symmetry_3
C1 P1 H1 98.4(8) . .
C1 P1 H2 95.1(8) . .
H1 P1 H2 95.6(10) . .
O1 C1 N1 124.12(12) . .
O1 C1 P1 118.50(9) . .
N1 C1 P1 117.32(9) . .
C1 N1 H3 122.0(12) . .
C1 N1 H4 118.9(10) . .
H3 N1 H4 117.6(16) . .
C101 O101 C106 111.07(10) . 2_656
C103 O102 C102 112.75(10) . .
C105 O103 C104 111.79(10) . .
O101 C101 C102 109.83(10) . .
O101 C101 H5 110.9(9) . .
C102 C101 H5 108.2(9) . .
O101 C101 H6 112.0(10) . .
C102 C101 H6 106.5(10) . .
H5 C101 H6 109.3(12) . .
O102 C102 C101 108.39(11) . .
O102 C102 H7 110.6(10) . .
C101 C102 H7 110.6(10) . .
O102 C102 H8 109.6(9) . .
C101 C102 H8 110.0(9) . .
H7 C102 H8 107.7(13) . .
O102 C103 C104 108.45(10) . .
O102 C103 H9 110.1(9) . .
C104 C103 H9 110.5(9) . .
O102 C103 H10 110.6(9) . .
C104 C103 H10 109.6(8) . .
H9 C103 H10 107.6(12) . .
O103 C104 C103 108.75(11) . .
O103 C104 H11 111.1(9) . .
C103 C104 H11 109.9(8) . .
O103 C104 H12 111.2(9) . .
C103 C104 H12 107.7(10) . .
H11 C104 H12 108.2(13) . .
O103 C105 C106 108.78(11) . .
O103 C105 H13 110.2(9) . .
C106 C105 H13 110.3(9) . .
O103 C105 H14 108.8(10) . .
C106 C105 H14 110.2(10) . .
H13 C105 H14 108.5(13) . .
O101 C106 C105 109.96(11) 2_656 .
O101 C106 H15 109.3(10) 2_656 .
C105 C106 H15 110.3(10) . .
O101 C106 H16 108.9(9) 2_656 .
C105 C106 H16 111.0(9) . .
H15 C106 H16 107.2(13) . .

loop_
_geom_bond_atom_site_label_1
_geom_bond_atom_site_label_2
_geom_bond_distance
_geom_bond_site_symmetry_2
P1 C1 1.8647(13) .
P1 H1 1.266(17) .
P1 H2 1.295(16) .
C1 O1 1.2297(15) .
C1 N1 1.3293(16) .
N1 H3 0.848(18) .
N1 H4 0.878(18) .
O101 C101 1.4283(16) .
O101 C106 1.4298(15) 2_656
O102 C103 1.4233(15) .
O102 C102 1.4237(16) .
O103 C105 1.4200(16) .
O103 C104 1.4215(15) .
C101 C102 1.498(2) .
C101 H5 0.989(15) .
C101 H6 0.982(17) .
C102 H7 0.952(17) .
C102 H8 1.017(16) .
C103 C104 1.4993(19) .
C103 H9 0.995(16) .
C103 H10 0.991(15) .
C104 H11 0.976(15) .
C104 H12 0.978(18) .
C105 C106 1.499(2) .
C105 H13 0.986(15) .
C105 H14 0.946(18) .
C106 O101 1.4298(15) 2_656
C106 H15 0.975(18) .
C106 H16 0.978(15) .

loop_
_geom_hbond_atom_site_label_D
_geom_hbond_atom_site_label_H
_geom_hbond_atom_site_label_A
_geom_hbond_distance_DH
_geom_hbond_distance_HA
_geom_hbond_distance_DA
_geom_hbond_angle_DHA
_geom_hbond_site_symmetry_A
N1 H4 O102 0.878(18) 2.089(19) 2.9541(15) 167.9(15) .
N1 H3 O101 0.848(18) 2.215(18) 3.0550(15) 170.4(16) 2_656
